data_7126612
loop_
_publ_author_name
'Tanabe, Yoshiaki'
'Sekiguchi, Yoshiya'
'Tanaka, Hiromasa'
'Konomi, Asuka'
'Yoshizawa, Kazunari'
'Kuriyama, Shogo'
'Nishibayashi, Yoshiaki'

_publ_section_title
;
 Preparation and reactivity of molybdenum complexes bearing pyrrole-based
 PNP-type pincer ligand.
;
_journal_issue 51
_journal_name_full 'Chemical communications (Cambridge, England)'
_journal_page_first 6933
_journal_page_last 6936
_journal_paper_doi 10.1039/d0cc02852e
_journal_volume 56
_journal_year 2020
_chemical_absolute_configuration ad
_chemical_formula_moiety 'C52 H100 K Mo2 N8 O2 P4'
_chemical_formula_sum 'C52 H100 K Mo2 N8 O2 P4'
_chemical_formula_weight 1224.29
_space_group_crystal_system orthorhombic
_space_group_IT_number 19
_space_group_name_Hall 'P 2ac 2ab'
_space_group_name_H-M_alt 'P 21 21 21'
_atom_sites_solution_hydrogens geom
_atom_sites_solution_primary direct
_atom_sites_solution_secondary difmap
_audit_update_record
;
2020-05-01 deposited with the CCDC.	2020-05-21 downloaded from the CCDC.
;
_cell_angle_alpha 90.0000
_cell_angle_beta 90.0000
_cell_angle_gamma 90.0000
_cell_formula_units_Z 4
_cell_length_a 16.2771(4)
_cell_length_b 18.0042(4)
_cell_length_c 20.8139(4)
_cell_measurement_reflns_used 36922
_cell_measurement_temperature 198
_cell_measurement_theta_max 27.51
_cell_measurement_theta_min 1.95
_cell_volume 6099.6(2)
_computing_cell_refinement 'RAPID AUTO'
_computing_data_collection 'RAPID AUTO (Rigaku, 2018)'
_computing_data_reduction 'RAPID AUTO'
_computing_molecular_graphics 'CrystalStructure 4.3'
_computing_publication_material 'CrystalStructure 4.3 (Rigaku, 2019)'
_computing_structure_refinement 'SHELXL Version 2016/6 (Sheldrick, 2015)'
_computing_structure_solution 'SHELXS Version 2013/1 (Sheldrick, 2008)'
_diffrn_ambient_temperature 198
_diffrn_detector_area_resol_mean 10.000
_diffrn_measured_fraction_theta_full 0.975
_diffrn_measured_fraction_theta_max 0.968
_diffrn_measurement_device_type 'Rigaku R-AXIS RAPID'
_diffrn_measurement_method \w
_diffrn_radiation_type 'Mo K\a'
_diffrn_radiation_wavelength 0.71075
_diffrn_reflns_av_R_equivalents 0.0945
_diffrn_reflns_av_unetI/netI 0.1586
_diffrn_reflns_Laue_measured_fraction_full 0.975
_diffrn_reflns_Laue_measured_fraction_max 0.968
_diffrn_reflns_limit_h_max 21
_diffrn_reflns_limit_h_min -21
_diffrn_reflns_limit_k_max 23
_diffrn_reflns_limit_k_min -22
_diffrn_reflns_limit_l_max 27
_diffrn_reflns_limit_l_min -26
_diffrn_reflns_number 44031
_diffrn_reflns_point_group_measured_fraction_full 0.983
_diffrn_reflns_point_group_measured_fraction_max 0.976
_diffrn_reflns_theta_full 25.242
_diffrn_reflns_theta_max 27.485
_diffrn_reflns_theta_min 1.950
_diffrn_standards_number 0
_exptl_absorpt_coefficient_mu 0.627
_exptl_absorpt_correction_T_max 0.945
_exptl_absorpt_correction_T_min 0.576
_exptl_absorpt_correction_type multi-scan
_exptl_absorpt_process_details 'ABSCOR (Rigaku, 1995)'
_exptl_crystal_colour dark_brown
_exptl_crystal_density_diffrn 1.333
_exptl_crystal_description block
_exptl_crystal_F_000 2588.00
_exptl_crystal_size_max 0.090
_exptl_crystal_size_mid 0.090
_exptl_crystal_size_min 0.090
_refine_diff_density_max 0.86
_refine_diff_density_min -0.58
_refine_ls_abs_structure_details
;
 No quotients, so Flack parameter determined by classical intensity fit
;
_refine_ls_abs_structure_Flack 0.00000
_refine_ls_extinction_method none
_refine_ls_goodness_of_fit_ref 1.000
_refine_ls_hydrogen_treatment constr
_refine_ls_number_parameters 647
_refine_ls_number_reflns 13167
_refine_ls_number_restraints 7
_refine_ls_R_factor_all 0.1279
_refine_ls_R_factor_gt 0.0572
_refine_ls_shift/su_max 0.000
_refine_ls_structure_factor_coef Fsqd
_refine_ls_weighting_details 'w = 1/[\s^2^(Fo^2^)+-0.1000P] where P=(Fo^2^+2Fc^2^)/3'
_refine_ls_weighting_scheme calc
_refine_ls_wR_factor_gt 0.0560
_refine_ls_wR_factor_ref 0.0635
_reflns_Friedel_coverage 0.846
_reflns_Friedel_fraction_full 0.992
_reflns_Friedel_fraction_max 0.986
_reflns_number_gt 9002
_reflns_number_total 13167
_reflns_threshold_expression F^2^>2.0\s(F^2^)
_cod_data_source_file d0cc02852e2.cif
_cod_data_source_block C44H84K1Mo2N8P4-2C4H8O
_cod_depositor_comments 'Adding full bibliography for 7126610--7126613.cif.'
_cod_database_code 7126612

loop_
_space_group_symop_id
_space_group_symop_operation_xyz
1 +X,+Y,+Z
2 1/2-X,-Y,1/2+Z
3 1/2+X,1/2-Y,-Z
4 -X,1/2+Y,1/2-Z

loop_
_atom_site_label
_atom_site_type_symbol
_atom_site_fract_x
_atom_site_fract_y
_atom_site_fract_z
_atom_site_U_iso_or_equiv
_atom_site_adp_type
_atom_site_occupancy
_atom_site_site_symmetry_order
_atom_site_calc_flag
_atom_site_refinement_flags_posn
_atom_site_refinement_flags_adp
_atom_site_refinement_flags_occupancy
_atom_site_disorder_assembly
_atom_site_disorder_group
Mo1 Mo 0.37025(3) 0.41957(3) 0.66784(3) 0.03657(16) Uani 1 1 d . . . . .
Mo2 Mo 0.39449(3) 0.56637(3) 0.45746(2) 0.03354(15) Uani 1 1 d . . . . .
K1 K 0.22700(10) 0.39515(8) 0.80782(7) 0.0527(5) Uani 1 1 d . . . . .
P1 P 0.27807(11) 0.32708(10) 0.61605(8) 0.0354(4) Uani 1 1 d . . . . .
P2 P 0.48476(11) 0.45300(10) 0.74327(8) 0.0399(5) Uani 1 1 d . . . . .
P3 P 0.30782(10) 0.66886(9) 0.50167(8) 0.0275(4) Uani 1 1 d . . . . .
P4 P 0.51630(11) 0.52268(10) 0.39424(8) 0.0340(4) Uani 1 1 d . . . . .
O1 O 0.2085(7) 0.7897(5) 0.8532(4) 0.147(3) Uani 1 1 d . . . A 1
O2 O 0.3632(10) 0.9759(7) 0.3721(7) 0.419(13) Uani 1 1 d D . . . .
N1 N 0.3686(3) 0.3291(3) 0.7355(2) 0.0307(12) Uani 1 1 d . . . . .
N2 N 0.4156(3) 0.6561(2) 0.3918(2) 0.0263(12) Uani 1 1 d . . . . .
N3 N 0.3972(3) 0.4759(2) 0.5883(2) 0.0298(12) Uani 1 1 d . . . . .
N4 N 0.4058(3) 0.5104(2) 0.5407(2) 0.0279(12) Uani 1 1 d . . . . .
N5 N 0.2970(4) 0.4783(3) 0.7001(3) 0.0496(19) Uani 1 1 d . . . . .
N6 N 0.2523(6) 0.5193(5) 0.7199(4) 0.117(3) Uani 1 1 d . . . . .
N7 N 0.3228(4) 0.5152(4) 0.4193(4) 0.0460(19) Uani 1 1 d . . . . .
N8 N 0.2804(8) 0.4804(8) 0.4002(7) 0.203(7) Uani 1 1 d . . . . .
C1 C 0.2506(4) 0.2644(3) 0.6832(3) 0.0406(17) Uani 1 1 d . . . . .
H1A H 0.195706 0.277842 0.700073 0.049 Uiso 1 1 calc R U . . .
H1B H 0.248164 0.212503 0.667557 0.049 Uiso 1 1 calc R U . . .
C2 C 0.3130(4) 0.2704(3) 0.7357(3) 0.0325(16) Uani 1 1 d . . . . .
C3 C 0.3275(4) 0.2253(3) 0.7877(3) 0.0318(16) Uani 1 1 d . . . . .
H3 H 0.298622 0.181263 0.798797 0.038 Uiso 1 1 calc R U . . .
C4 C 0.3938(4) 0.2574(3) 0.8213(3) 0.0417(18) Uani 1 1 d . . . . .
H4 H 0.417747 0.238830 0.859715 0.050 Uiso 1 1 calc R U . . .
C5 C 0.4177(4) 0.3204(4) 0.7887(3) 0.0343(17) Uani 1 1 d . . . . .
C6 C 0.4892(4) 0.3696(4) 0.7968(3) 0.0467(19) Uani 1 1 d . . . . .
H6A H 0.539968 0.341334 0.787396 0.056 Uiso 1 1 calc R U . . .
H6B H 0.492002 0.386231 0.842127 0.056 Uiso 1 1 calc R U . . .
C7 C 0.1753(4) 0.3505(4) 0.5801(3) 0.0445(19) Uani 1 1 d . . . . .
C8 C 0.1310(4) 0.3971(4) 0.6306(4) 0.073(2) Uani 1 1 d . . . . .
H8A H 0.116374 0.365693 0.667282 0.088 Uiso 1 1 calc R U . . .
H8B H 0.080976 0.418305 0.611836 0.088 Uiso 1 1 calc R U . . .
H8C H 0.167137 0.437331 0.645013 0.088 Uiso 1 1 calc R U . . .
C9 C 0.1875(5) 0.3978(4) 0.5211(3) 0.076(3) Uani 1 1 d . . . . .
H9A H 0.230976 0.434299 0.529119 0.091 Uiso 1 1 calc R U . . .
H9B H 0.136163 0.423790 0.510914 0.091 Uiso 1 1 calc R U . . .
H9C H 0.203159 0.366177 0.484777 0.091 Uiso 1 1 calc R U . . .
C10 C 0.1216(5) 0.2825(4) 0.5653(4) 0.100(3) Uani 1 1 d . . . . .
H10A H 0.142617 0.257408 0.526814 0.121 Uiso 1 1 calc R U . . .
H10B H 0.064921 0.298484 0.557756 0.121 Uiso 1 1 calc R U . . .
H10C H 0.123158 0.248059 0.601745 0.121 Uiso 1 1 calc R U . . .
C11 C 0.3393(5) 0.2656(4) 0.5624(3) 0.052(2) Uani 1 1 d . . . . .
C12 C 0.4190(5) 0.2454(5) 0.5993(4) 0.086(3) Uani 1 1 d . . . . .
H12A H 0.446674 0.291075 0.613019 0.103 Uiso 1 1 calc R U . . .
H12B H 0.455525 0.217018 0.571065 0.103 Uiso 1 1 calc R U . . .
H12C H 0.405096 0.215472 0.637055 0.103 Uiso 1 1 calc R U . . .
C13 C 0.3666(5) 0.3070(4) 0.5029(4) 0.081(3) Uani 1 1 d . . . . .
H13A H 0.407833 0.277500 0.479982 0.097 Uiso 1 1 calc R U . . .
H13B H 0.390579 0.354810 0.515444 0.097 Uiso 1 1 calc R U . . .
H13C H 0.319221 0.315556 0.474889 0.097 Uiso 1 1 calc R U . . .
C14 C 0.2957(7) 0.1949(5) 0.5386(5) 0.143(5) Uani 1 1 d . . . . .
H14A H 0.327548 0.172661 0.503538 0.172 Uiso 1 1 calc R U . . .
H14B H 0.240669 0.207630 0.523051 0.172 Uiso 1 1 calc R U . . .
H14C H 0.291207 0.159263 0.574035 0.172 Uiso 1 1 calc R U . . .
C15 C 0.4734(4) 0.5331(4) 0.8003(3) 0.0432(19) Uani 1 1 d . . . . .
C16 C 0.3943(5) 0.5179(4) 0.8396(3) 0.075(3) Uani 1 1 d . . . . .
H16A H 0.387420 0.556797 0.872138 0.090 Uiso 1 1 calc R U . . .
H16B H 0.398743 0.469472 0.860847 0.090 Uiso 1 1 calc R U . . .
H16C H 0.346702 0.517843 0.810800 0.090 Uiso 1 1 calc R U . . .
C17 C 0.4588(4) 0.6056(4) 0.7637(3) 0.060(2) Uani 1 1 d . . . . .
H17A H 0.445699 0.645344 0.794223 0.072 Uiso 1 1 calc R U . . .
H17B H 0.412823 0.599144 0.733778 0.072 Uiso 1 1 calc R U . . .
H17C H 0.508402 0.618855 0.739613 0.072 Uiso 1 1 calc R U . . .
C18 C 0.5476(5) 0.5425(4) 0.8461(4) 0.087(3) Uani 1 1 d . . . . .
H18A H 0.531917 0.574570 0.882133 0.105 Uiso 1 1 calc R U . . .
H18B H 0.593418 0.565130 0.822703 0.105 Uiso 1 1 calc R U . . .
H18C H 0.564306 0.493773 0.862497 0.105 Uiso 1 1 calc R U . . .
C19 C 0.5891(4) 0.4526(4) 0.7044(4) 0.056(2) Uani 1 1 d . . . . .
C20 C 0.5869(5) 0.3865(4) 0.6587(4) 0.074(3) Uani 1 1 d . . . . .
H20A H 0.577997 0.340762 0.683254 0.089 Uiso 1 1 calc R U . . .
H20B H 0.639240 0.383150 0.635574 0.089 Uiso 1 1 calc R U . . .
H20C H 0.542040 0.393028 0.627784 0.089 Uiso 1 1 calc R U . . .
C21 C 0.5996(5) 0.5232(4) 0.6639(4) 0.070(2) Uani 1 1 d . . . . .
H21A H 0.549161 0.532493 0.639460 0.084 Uiso 1 1 calc R U . . .
H21B H 0.645683 0.516740 0.634135 0.084 Uiso 1 1 calc R U . . .
H21C H 0.610588 0.565493 0.692274 0.084 Uiso 1 1 calc R U . . .
C22 C 0.6652(4) 0.4441(5) 0.7494(4) 0.087(3) Uani 1 1 d . . . . .
H22A H 0.714014 0.433221 0.723576 0.104 Uiso 1 1 calc R U . . .
H22B H 0.655538 0.403391 0.779743 0.104 Uiso 1 1 calc R U . . .
H22C H 0.673659 0.490431 0.773243 0.104 Uiso 1 1 calc R U . . .
C23 C 0.2959(4) 0.7313(3) 0.4315(3) 0.0331(17) Uani 1 1 d . . . . .
H23A H 0.242079 0.722460 0.410795 0.040 Uiso 1 1 calc R U . . .
H23B H 0.297811 0.783735 0.445855 0.040 Uiso 1 1 calc R U . . .
C24 C 0.3639(4) 0.7171(3) 0.3840(3) 0.0313(15) Uani 1 1 d . . . . .
C25 C 0.3852(4) 0.7546(3) 0.3290(3) 0.0379(16) Uani 1 1 d . . . . .
H25 H 0.359678 0.798036 0.312464 0.046 Uiso 1 1 calc R U . . .
C26 C 0.4528(4) 0.7161(4) 0.3015(3) 0.047(2) Uani 1 1 d . . . . .
H26 H 0.480400 0.728441 0.262748 0.056 Uiso 1 1 calc R U . . .
C27 C 0.4707(4) 0.6572(3) 0.3419(3) 0.0360(17) Uani 1 1 d . . . . .
C28 C 0.5413(4) 0.6042(3) 0.3430(3) 0.0399(18) Uani 1 1 d . . . . .
H28A H 0.590648 0.629488 0.360084 0.048 Uiso 1 1 calc R U . . .
H28B H 0.553485 0.587311 0.298786 0.048 Uiso 1 1 calc R U . . .
C29 C 0.3665(4) 0.7285(3) 0.5600(3) 0.0299(15) Uani 1 1 d . . . . .
C30 C 0.4458(4) 0.7502(4) 0.5273(3) 0.0453(19) Uani 1 1 d . . . . .
H30A H 0.482185 0.774476 0.558343 0.054 Uiso 1 1 calc R U . . .
H30B H 0.433878 0.784614 0.491952 0.054 Uiso 1 1 calc R U . . .
H30C H 0.472677 0.705711 0.510194 0.054 Uiso 1 1 calc R U . . .
C31 C 0.3882(4) 0.6821(3) 0.6199(3) 0.051(2) Uani 1 1 d . . . . .
H31A H 0.337594 0.668324 0.642489 0.061 Uiso 1 1 calc R U . . .
H31B H 0.423280 0.711347 0.648543 0.061 Uiso 1 1 calc R U . . .
H31C H 0.417387 0.636992 0.606665 0.061 Uiso 1 1 calc R U . . .
C32 C 0.3237(4) 0.7983(4) 0.5834(3) 0.059(2) Uani 1 1 d . . . . .
H32A H 0.364097 0.831571 0.603244 0.071 Uiso 1 1 calc R U . . .
H32B H 0.281746 0.784988 0.615102 0.071 Uiso 1 1 calc R U . . .
H32C H 0.297736 0.823501 0.546944 0.071 Uiso 1 1 calc R U . . .
C33 C 0.2002(3) 0.6526(3) 0.5282(3) 0.0327(16) Uani 1 1 d . . . . .
C34 C 0.1576(3) 0.6064(3) 0.4763(3) 0.0400(18) Uani 1 1 d . . . . .
H34A H 0.152847 0.635814 0.436830 0.048 Uiso 1 1 calc R U . . .
H34B H 0.102659 0.592149 0.491095 0.048 Uiso 1 1 calc R U . . .
H34C H 0.189988 0.561619 0.467637 0.048 Uiso 1 1 calc R U . . .
C35 C 0.2007(4) 0.6052(4) 0.5910(3) 0.049(2) Uani 1 1 d . . . . .
H35A H 0.215661 0.636694 0.627488 0.059 Uiso 1 1 calc R U . . .
H35B H 0.240731 0.564832 0.586703 0.059 Uiso 1 1 calc R U . . .
H35C H 0.145866 0.584129 0.598075 0.059 Uiso 1 1 calc R U . . .
C36 C 0.1471(4) 0.7225(3) 0.5392(3) 0.0513(19) Uani 1 1 d . . . . .
H36A H 0.151175 0.755220 0.501671 0.062 Uiso 1 1 calc R U . . .
H36B H 0.166691 0.748924 0.577400 0.062 Uiso 1 1 calc R U . . .
H36C H 0.089664 0.707835 0.545463 0.062 Uiso 1 1 calc R U . . .
C37 C 0.6128(4) 0.5110(3) 0.4411(3) 0.0414(17) Uani 1 1 d . . . . .
C38 C 0.6121(4) 0.5747(4) 0.4892(3) 0.0547(19) Uani 1 1 d . . . . .
H38A H 0.562751 0.571250 0.516017 0.066 Uiso 1 1 calc R U . . .
H38B H 0.612007 0.622095 0.466081 0.066 Uiso 1 1 calc R U . . .
H38C H 0.661066 0.571710 0.516482 0.066 Uiso 1 1 calc R U . . .
C39 C 0.6108(4) 0.4383(4) 0.4790(3) 0.0583(19) Uani 1 1 d . . . . .
H39A H 0.621650 0.396616 0.449943 0.070 Uiso 1 1 calc R U . . .
H39B H 0.556576 0.432069 0.498743 0.070 Uiso 1 1 calc R U . . .
H39C H 0.652913 0.439568 0.512661 0.070 Uiso 1 1 calc R U . . .
C40 C 0.6953(4) 0.5162(4) 0.4030(4) 0.064(2) Uani 1 1 d . . . . .
H40A H 0.741547 0.511822 0.432875 0.077 Uiso 1 1 calc R U . . .
H40B H 0.698124 0.564128 0.380804 0.077 Uiso 1 1 calc R U . . .
H40C H 0.697819 0.475906 0.371416 0.077 Uiso 1 1 calc R U . . .
C41 C 0.5026(4) 0.4446(4) 0.3349(3) 0.0455(18) Uani 1 1 d . . . . .
C42 C 0.4386(5) 0.4712(4) 0.2859(3) 0.062(2) Uani 1 1 d . . . . .
H42A H 0.390240 0.490155 0.308577 0.075 Uiso 1 1 calc R U . . .
H42B H 0.422466 0.429502 0.258338 0.075 Uiso 1 1 calc R U . . .
H42C H 0.462338 0.510741 0.259429 0.075 Uiso 1 1 calc R U . . .
C43 C 0.4674(5) 0.3774(4) 0.3699(4) 0.063(2) Uani 1 1 d . . . . .
H43A H 0.457299 0.337373 0.338979 0.075 Uiso 1 1 calc R U . . .
H43B H 0.415718 0.391162 0.390839 0.075 Uiso 1 1 calc R U . . .
H43C H 0.506743 0.360338 0.402398 0.075 Uiso 1 1 calc R U . . .
C44 C 0.5817(4) 0.4229(4) 0.2991(3) 0.070(2) Uani 1 1 d . . . . .
H44A H 0.608053 0.467635 0.281983 0.084 Uiso 1 1 calc R U . . .
H44B H 0.568020 0.389294 0.263559 0.084 Uiso 1 1 calc R U . . .
H44C H 0.619269 0.397822 0.328759 0.084 Uiso 1 1 calc R U . . .
C45 C 0.2538(6) 0.7204(6) 0.8416(5) 0.105(3) Uani 1 1 d . . . . .
H45A H 0.225661 0.677761 0.862018 0.126 Uiso 1 1 calc R U . A 1
H45B H 0.310402 0.723790 0.858671 0.126 Uiso 1 1 calc R U . A 1
C46 C 0.2547(7) 0.7122(6) 0.7711(4) 0.114(4) Uani 1 1 d . . . . .
H46A H 0.250634 0.659305 0.758524 0.137 Uiso 1 1 calc R U . . .
H46B H 0.305458 0.733522 0.752503 0.137 Uiso 1 1 calc R U . . .
C47 C 0.1797(6) 0.7551(7) 0.7491(4) 0.105(4) Uani 1 1 d . . . . .
H47A H 0.192998 0.785136 0.710674 0.126 Uiso 1 1 calc R U . . .
H47B H 0.134642 0.720461 0.738037 0.126 Uiso 1 1 calc R U . . .
C48 C 0.1557(6) 0.8016(6) 0.8002(6) 0.118(4) Uani 1 1 d . . . . .
H48A H 0.098287 0.790627 0.812588 0.142 Uiso 1 1 calc R U . A 1
H48B H 0.158745 0.854253 0.786544 0.142 Uiso 1 1 calc R U . A 1
C49 C 0.4418(9) 0.9479(7) 0.3898(8) 0.214(8) Uani 1 1 d D . . B 1
H49A H 0.485273 0.970070 0.362644 0.257 Uiso 1 1 calc R U . B 1
H49B H 0.443571 0.893251 0.384972 0.257 Uiso 1 1 calc R U . B 1
C50 C 0.4537(10) 0.9698(7) 0.4596(8) 0.210(8) Uani 1 1 d D . . B 1
H50A H 0.461116 0.924996 0.486651 0.251 Uiso 1 1 calc R U . B 1
H50B H 0.502800 1.001755 0.464339 0.251 Uiso 1 1 calc R U . B 1
C51 C 0.3784(12) 1.0108(8) 0.4793(7) 0.279(12) Uani 1 1 d D . . B 1
H51A H 0.392745 1.061769 0.493130 0.334 Uiso 1 1 calc R U . B 1
H51B H 0.351092 0.985054 0.515446 0.334 Uiso 1 1 calc R U . B 1
C52 C 0.3222(10) 1.0134(8) 0.4217(8) 0.311(14) Uani 1 1 d D . . B 1
H52A H 0.269365 0.988646 0.431514 0.373 Uiso 1 1 calc R U . B 1
H52B H 0.311035 1.065430 0.409191 0.373 Uiso 1 1 calc R U . B 1

loop_
_atom_site_aniso_label
_atom_site_aniso_U_11
_atom_site_aniso_U_22
_atom_site_aniso_U_33
_atom_site_aniso_U_23
_atom_site_aniso_U_13
_atom_site_aniso_U_12
Mo1 0.0463(4) 0.0316(3) 0.0318(3) 0.0095(3) -0.0120(3) -0.0091(3)
Mo2 0.0418(4) 0.0270(3) 0.0319(3) 0.0059(3) 0.0115(3) 0.0049(3)
K1 0.0692(11) 0.0477(10) 0.0412(9) 0.0006(8) 0.0178(9) -0.0039(9)
P1 0.0440(11) 0.0323(10) 0.0300(10) 0.0042(9) -0.0066(9) -0.0073(9)
P2 0.0477(12) 0.0396(12) 0.0325(10) 0.0095(9) -0.0120(9) -0.0080(9)
P3 0.0275(10) 0.0317(10) 0.0233(9) -0.0002(8) -0.0012(8) 0.0012(8)
P4 0.0378(11) 0.0309(10) 0.0333(10) 0.0004(9) 0.0085(9) 0.0029(9)
O1 0.208(10) 0.133(8) 0.100(6) -0.012(6) 0.027(7) -0.009(7)
O2 0.34(2) 0.63(3) 0.292(17) -0.142(17) -0.116(16) 0.32(2)
N1 0.032(3) 0.029(3) 0.031(3) 0.010(2) -0.005(3) -0.003(3)
N2 0.029(3) 0.024(3) 0.026(3) 0.003(2) 0.008(2) 0.001(2)
N3 0.033(3) 0.027(3) 0.029(3) 0.001(2) -0.003(3) -0.010(3)
N4 0.025(3) 0.029(3) 0.030(3) 0.002(3) 0.004(3) 0.007(2)
N5 0.051(4) 0.040(4) 0.057(4) -0.008(3) 0.013(3) 0.021(3)
N6 0.141(9) 0.131(9) 0.080(7) 0.038(6) -0.019(6) -0.021(7)
N7 0.040(4) 0.045(4) 0.053(4) -0.010(3) -0.001(3) -0.023(3)
N8 0.158(14) 0.27(2) 0.182(14) 0.062(12) 0.045(10) 0.049(11)
C1 0.045(4) 0.032(4) 0.045(4) 0.004(4) -0.001(4) -0.008(3)
C2 0.030(4) 0.033(4) 0.035(4) 0.003(3) 0.000(3) 0.007(3)
C3 0.025(4) 0.026(4) 0.044(4) 0.016(3) 0.000(3) -0.006(3)
C4 0.048(5) 0.042(4) 0.035(4) 0.014(3) 0.015(4) 0.017(4)
C5 0.033(4) 0.040(4) 0.030(4) 0.004(3) -0.009(3) -0.002(3)
C6 0.056(5) 0.044(4) 0.040(4) 0.020(4) -0.012(4) 0.006(4)
C7 0.046(5) 0.037(4) 0.051(5) 0.009(4) -0.018(4) -0.008(4)
C8 0.043(5) 0.087(7) 0.089(6) 0.015(5) -0.017(5) 0.002(5)
C9 0.089(6) 0.072(6) 0.067(6) 0.029(5) -0.032(5) 0.001(5)
C10 0.090(7) 0.060(6) 0.151(9) 0.015(6) -0.077(7) -0.021(5)
C11 0.077(6) 0.033(4) 0.044(5) -0.010(4) 0.016(4) -0.020(4)
C12 0.092(8) 0.095(7) 0.070(6) 0.010(5) 0.016(6) 0.026(6)
C13 0.105(7) 0.090(7) 0.049(5) 0.005(5) 0.017(5) 0.013(6)
C14 0.149(10) 0.100(8) 0.181(11) -0.085(8) 0.065(10) -0.049(8)
C15 0.060(5) 0.043(4) 0.026(4) 0.006(4) -0.017(4) -0.010(4)
C16 0.120(8) 0.071(5) 0.034(4) 0.007(4) 0.005(5) -0.007(6)
C17 0.078(6) 0.050(5) 0.053(5) 0.009(4) 0.000(4) -0.007(4)
C18 0.122(8) 0.057(6) 0.083(7) -0.002(5) -0.034(6) -0.011(5)
C19 0.041(5) 0.065(6) 0.061(5) 0.016(5) -0.008(4) -0.006(4)
C20 0.069(6) 0.082(6) 0.071(6) -0.009(5) 0.003(5) 0.012(5)
C21 0.061(5) 0.087(6) 0.062(5) 0.024(5) 0.009(5) -0.021(5)
C22 0.054(5) 0.116(8) 0.090(7) 0.011(6) -0.018(5) 0.000(5)
C23 0.040(4) 0.027(4) 0.032(4) -0.001(3) -0.008(3) 0.002(3)
C24 0.035(4) 0.033(4) 0.025(3) 0.000(3) -0.005(3) 0.001(3)
C25 0.045(5) 0.036(4) 0.033(4) 0.011(3) -0.001(4) 0.006(4)
C26 0.060(5) 0.046(5) 0.035(4) 0.011(4) 0.010(4) -0.010(4)
C27 0.040(4) 0.030(4) 0.038(4) 0.006(3) 0.005(4) -0.010(3)
C28 0.042(4) 0.043(4) 0.034(4) 0.002(3) 0.008(3) 0.002(3)
C29 0.027(4) 0.028(3) 0.034(4) -0.003(3) 0.000(3) -0.001(3)
C30 0.038(4) 0.055(5) 0.043(5) -0.007(4) -0.006(3) -0.013(4)
C31 0.056(5) 0.061(5) 0.036(4) 0.002(4) -0.018(4) -0.012(4)
C32 0.050(5) 0.060(5) 0.068(5) -0.031(4) -0.013(4) 0.004(4)
C33 0.030(4) 0.036(4) 0.033(4) -0.004(3) 0.000(3) 0.003(3)
C34 0.024(4) 0.050(4) 0.046(4) -0.001(3) -0.006(3) -0.002(3)
C35 0.050(5) 0.059(5) 0.038(4) 0.012(4) 0.001(4) -0.010(4)
C36 0.034(4) 0.053(4) 0.067(5) -0.003(4) -0.005(4) 0.006(3)
C37 0.038(4) 0.039(4) 0.048(4) 0.000(3) -0.002(4) 0.006(4)
C38 0.052(5) 0.053(5) 0.059(4) -0.002(4) -0.002(4) -0.010(5)
C39 0.051(4) 0.060(5) 0.063(5) 0.007(4) -0.001(4) 0.014(5)
C40 0.044(5) 0.069(6) 0.080(6) 0.003(5) 0.015(4) 0.007(4)
C41 0.054(5) 0.038(4) 0.044(4) -0.003(4) 0.013(4) 0.002(4)
C42 0.083(6) 0.057(5) 0.046(5) -0.011(4) 0.007(5) -0.002(5)
C43 0.072(6) 0.052(5) 0.064(5) -0.019(4) 0.013(5) 0.000(4)
C44 0.074(5) 0.069(5) 0.067(5) -0.034(5) 0.025(4) 0.015(5)
C45 0.120(9) 0.114(9) 0.080(8) 0.023(7) -0.013(7) -0.018(8)
C46 0.139(10) 0.141(10) 0.062(7) -0.012(7) 0.020(7) 0.037(8)
C47 0.084(8) 0.151(11) 0.081(8) -0.007(8) 0.002(7) 0.021(7)
C48 0.106(9) 0.146(11) 0.102(9) -0.029(9) -0.004(8) 0.051(8)
C49 0.135(14) 0.232(19) 0.27(2) -0.077(17) -0.055(14) -0.002(13)
C50 0.176(17) 0.26(2) 0.198(19) -0.002(15) -0.093(15) 0.039(13)
C51 0.29(3) 0.42(3) 0.126(14) -0.030(15) -0.007(16) 0.19(2)
C52 0.195(18) 0.58(4) 0.155(17) -0.11(2) 0.012(14) 0.21(2)

loop_
_atom_type_symbol
_atom_type_description
_atom_type_scat_dispersion_real
_atom_type_scat_dispersion_imag
_atom_type_scat_source
C C 0.0033 0.0016
;
International Tables for Crystallography
(Vol. C, Tables 4.2.6.8 and 6.1.1.4)
;
H H 0.0000 0.0000
;
International Tables for Crystallography
(Vol. C, Table 6.1.1.4)
;
K K 0.2009 0.2494
;
International Tables for Crystallography
(Vol. C, Tables 4.2.6.8 and 6.1.1.4)
;
Mo Mo -1.6832 0.6857
;
International Tables for Crystallography
(Vol. C, Tables 4.2.6.8 and 6.1.1.4)
;
N N 0.0061 0.0033
;
International Tables for Crystallography
(Vol. C, Tables 4.2.6.8 and 6.1.1.4)
;
O O 0.0106 0.0060
;
International Tables for Crystallography
(Vol. C, Tables 4.2.6.8 and 6.1.1.4)
;
P P 0.1023 0.0942
;
International Tables for Crystallography
(Vol. C, Tables 4.2.6.8 and 6.1.1.4)
;

loop_
_geom_angle_atom_site_label_1
_geom_angle_atom_site_label_2
_geom_angle_atom_site_label_3
_geom_angle
_geom_angle_site_symmetry_1
_geom_angle_site_symmetry_3
_geom_angle_publ_flag
N5 Mo1 N3 99.4(3) . . ?
N5 Mo1 N1 101.6(3) . . ?
N3 Mo1 N1 158.75(18) . . ?
N5 Mo1 P1 99.3(2) . . ?
N3 Mo1 P1 96.54(14) . . ?
N1 Mo1 P1 76.66(14) . . ?
N5 Mo1 P2 97.1(2) . . ?
N3 Mo1 P2 103.54(14) . . ?
N1 Mo1 P2 77.39(14) . . ?
P1 Mo1 P2 151.58(6) . . ?
N5 Mo1 K1 48.9(2) . . ?
N3 Mo1 K1 147.29(15) . . ?
N1 Mo1 K1 52.90(13) . . ?
P1 Mo1 K1 83.30(5) . . ?
P2 Mo1 K1 90.22(5) . . ?
N7 Mo2 N4 101.2(3) . . ?
N7 Mo2 N2 102.9(3) . . ?
N4 Mo2 N2 155.70(18) . . ?
N7 Mo2 P3 100.7(3) . . ?
N4 Mo2 P3 95.99(13) . . ?
N2 Mo2 P3 76.63(13) . . ?
N7 Mo2 P4 97.4(3) . . ?
N4 Mo2 P4 102.85(13) . . ?
N2 Mo2 P4 77.00(13) . . ?
P3 Mo2 P4 150.68(6) . . ?
N7 Mo2 K1 49.1(3) . 2_564 ?
N4 Mo2 K1 148.74(13) . 2_564 ?
N2 Mo2 K1 54.29(13) . 2_564 ?
P3 Mo2 K1 82.63(5) . 2_564 ?
P4 Mo2 K1 92.24(5) . 2_564 ?
N6 K1 N5 22.02(19) . . ?
N6 K1 N7 96.5(2) . 2_565 ?
N5 K1 N7 115.55(16) . 2_565 ?
N6 K1 N8 80.4(3) . 2_565 ?
N5 K1 N8 97.3(3) . 2_565 ?
N7 K1 N8 19.8(3) 2_565 2_565 ?
N6 K1 C24 158.2(2) . 2_565 ?
N5 K1 C24 162.32(19) . 2_565 ?
N7 K1 C24 79.31(17) 2_565 2_565 ?
N8 K1 C24 98.5(3) 2_565 2_565 ?
N6 K1 N1 83.1(2) . . ?
N5 K1 N1 61.24(14) . . ?
N7 K1 N1 145.66(18) 2_565 . ?
N8 K1 N1 131.2(3) 2_565 . ?
C24 K1 N1 112.43(15) 2_565 . ?
N6 K1 C2 101.0(2) . . ?
N5 K1 C2 79.65(16) . . ?
N7 K1 C2 157.1(2) 2_565 . ?
N8 K1 C2 154.1(3) 2_565 . ?
C24 K1 C2 89.43(17) 2_565 . ?
N1 K1 C2 26.61(14) . . ?
N6 K1 N2 134.3(2) . 2_565 ?
N5 K1 N2 152.93(16) . 2_565 ?
N7 K1 N2 60.25(14) 2_565 2_565 ?
N8 K1 N2 79.9(3) 2_565 2_565 ?
C24 K1 N2 26.76(13) 2_565 2_565 ?
N1 K1 N2 138.86(13) . 2_565 ?
C2 K1 N2 114.19(15) . 2_565 ?
N6 K1 C25 142.3(2) . 2_565 ?
N5 K1 C25 137.61(17) . 2_565 ?
N7 K1 C25 101.03(16) 2_565 2_565 ?
N8 K1 C25 120.8(3) 2_565 2_565 ?
C24 K1 C25 24.72(14) 2_565 2_565 ?
N1 K1 C25 99.74(15) . 2_565 ?
C2 K1 C25 73.52(16) . 2_565 ?
N2 K1 C25 41.56(14) 2_565 2_565 ?
N6 K1 C5 95.8(2) . . ?
N5 K1 C5 75.97(16) . . ?
N7 K1 C5 124.07(19) 2_565 . ?
N8 K1 C5 114.4(3) 2_565 . ?
C24 K1 C5 104.35(17) 2_565 . ?
N1 K1 C5 23.70(13) . . ?
C2 K1 C5 39.77(16) . . ?
N2 K1 C5 129.89(15) 2_565 . ?
C25 K1 C5 101.42(16) 2_565 . ?
N6 K1 C27 118.2(2) . 2_565 ?
N5 K1 C27 131.65(18) . 2_565 ?
N7 K1 C27 74.28(16) 2_565 2_565 ?
N8 K1 C27 92.0(3) 2_565 2_565 ?
C24 K1 C27 39.95(17) 2_565 2_565 ?
N1 K1 C27 135.76(15) . 2_565 ?
C2 K1 C27 109.33(17) . 2_565 ?
N2 K1 C27 23.56(13) 2_565 2_565 ?
C25 K1 C27 39.17(15) 2_565 2_565 ?
C5 K1 C27 140.45(16) . 2_565 ?
N6 K1 C23 170.7(2) . 2_565 ?
N5 K1 C23 161.69(16) . 2_565 ?
N7 K1 C23 75.18(16) 2_565 2_565 ?
N8 K1 C23 90.6(3) 2_565 2_565 ?
C24 K1 C23 25.65(15) 2_565 2_565 ?
N1 K1 C23 101.28(14) . 2_565 ?
C2 K1 C23 86.02(16) . 2_565 ?
N2 K1 C23 44.88(13) 2_565 2_565 ?
C25 K1 C23 45.55(14) 2_565 2_565 ?
C5 K1 C23 85.72(15) . 2_565 ?
C27 K1 C23 64.11(15) 2_565 2_565 ?
C1 P1 C11 102.7(3) . . ?
C1 P1 C7 102.8(3) . . ?
C11 P1 C7 111.8(3) . . ?
C1 P1 Mo1 103.1(2) . . ?
C11 P1 Mo1 109.6(2) . . ?
C7 P1 Mo1 124.0(2) . . ?
C6 P2 C15 104.1(3) . . ?
C6 P2 C19 102.6(3) . . ?
C15 P2 C19 111.4(3) . . ?
C6 P2 Mo1 102.1(2) . . ?
C15 P2 Mo1 120.4(2) . . ?
C19 P2 Mo1 113.6(2) . . ?
C23 P3 C33 103.3(3) . . ?
C23 P3 C29 102.4(3) . . ?
C33 P3 C29 112.1(3) . . ?
C23 P3 Mo2 102.5(2) . . ?
C33 P3 Mo2 121.7(2) . . ?
C29 P3 Mo2 111.9(2) . . ?
C28 P4 C37 101.9(3) . . ?
C28 P4 C41 103.8(3) . . ?
C37 P4 C41 111.1(3) . . ?
C28 P4 Mo2 103.1(2) . . ?
C37 P4 Mo2 115.3(2) . . ?
C41 P4 Mo2 119.0(2) . . ?
C48 O1 C45 107.8(8) . . ?
C52 O2 C49 114.0(13) . . ?
C5 N1 C2 106.8(5) . . ?
C5 N1 Mo1 127.3(4) . . ?
C2 N1 Mo1 125.8(4) . . ?
C5 N1 K1 95.0(3) . . ?
C2 N1 K1 78.4(3) . . ?
Mo1 N1 K1 92.17(16) . . ?
C27 N2 C24 107.2(5) . . ?
C27 N2 Mo2 126.8(4) . . ?
C24 N2 Mo2 124.9(4) . . ?
C27 N2 K1 93.9(3) . 2_564 ?
C24 N2 K1 73.3(3) . 2_564 ?
Mo2 N2 K1 90.90(15) . 2_564 ?
N4 N3 Mo1 174.0(5) . . ?
N3 N4 Mo2 167.8(4) . . ?
N6 N5 Mo1 176.2(8) . . ?
N6 N5 K1 78.5(6) . . ?
Mo1 N5 K1 104.7(3) . . ?
N5 N6 K1 79.5(6) . . ?
N8 N7 Mo2 173.9(13) . . ?
N8 N7 K1 80.9(11) . 2_564 ?
Mo2 N7 K1 105.2(3) . 2_564 ?
N7 N8 K1 79.3(11) . 2_564 ?
C2 C1 P1 110.1(4) . . ?
C2 C1 K1 59.2(3) . . ?
P1 C1 K1 100.1(2) . . ?
C2 C1 H1A 109.6 . . ?
P1 C1 H1A 109.6 . . ?
K1 C1 H1A 58.5 . . ?
C2 C1 H1B 109.6 . . ?
P1 C1 H1B 109.6 . . ?
K1 C1 H1B 150.3 . . ?
H1A C1 H1B 108.2 . . ?
C3 C2 N1 109.9(5) . . ?
C3 C2 C1 130.5(6) . . ?
N1 C2 C1 119.6(5) . . ?
C3 C2 K1 97.3(4) . . ?
N1 C2 K1 75.0(3) . . ?
C1 C2 K1 95.8(4) . . ?
C2 C3 C4 106.3(5) . . ?
C2 C3 K1 59.7(3) . . ?
C4 C3 K1 86.6(3) . . ?
C2 C3 H3 126.9 . . ?
C4 C3 H3 126.9 . . ?
K1 C3 H3 118.0 . . ?
C5 C4 C3 108.0(6) . . ?
C5 C4 H4 126.0 . . ?
C3 C4 H4 126.0 . . ?
N1 C5 C4 109.1(6) . . ?
N1 C5 C6 118.9(5) . . ?
C4 C5 C6 131.4(6) . . ?
N1 C5 K1 61.3(3) . . ?
C4 C5 K1 90.6(4) . . ?
C6 C5 K1 118.0(4) . . ?
C5 C6 P2 112.5(4) . . ?
C5 C6 H6A 109.1 . . ?
P2 C6 H6A 109.1 . . ?
C5 C6 H6B 109.1 . . ?
P2 C6 H6B 109.1 . . ?
H6A C6 H6B 107.8 . . ?
C9 C7 C8 108.2(6) . . ?
C9 C7 C10 111.1(6) . . ?
C8 C7 C10 108.0(6) . . ?
C9 C7 P1 109.5(5) . . ?
C8 C7 P1 105.7(5) . . ?
C10 C7 P1 114.1(5) . . ?
C7 C8 H8A 109.5 . . ?
C7 C8 H8B 109.5 . . ?
H8A C8 H8B 109.5 . . ?
C7 C8 H8C 109.5 . . ?
H8A C8 H8C 109.5 . . ?
H8B C8 H8C 109.5 . . ?
C7 C9 H9A 109.5 . . ?
C7 C9 H9B 109.5 . . ?
H9A C9 H9B 109.5 . . ?
C7 C9 H9C 109.5 . . ?
H9A C9 H9C 109.5 . . ?
H9B C9 H9C 109.5 . . ?
C7 C10 H10A 109.5 . . ?
C7 C10 H10B 109.5 . . ?
H10A C10 H10B 109.5 . . ?
C7 C10 H10C 109.5 . . ?
H10A C10 H10C 109.5 . . ?
H10B C10 H10C 109.5 . . ?
C13 C11 C14 106.3(7) . . ?
C13 C11 C12 105.9(6) . . ?
C14 C11 C12 110.6(7) . . ?
C13 C11 P1 110.8(5) . . ?
C14 C11 P1 116.0(6) . . ?
C12 C11 P1 106.8(5) . . ?
C11 C12 H12A 109.5 . . ?
C11 C12 H12B 109.5 . . ?
H12A C12 H12B 109.5 . . ?
C11 C12 H12C 109.5 . . ?
H12A C12 H12C 109.5 . . ?
H12B C12 H12C 109.5 . . ?
C11 C13 H13A 109.5 . . ?
C11 C13 H13B 109.5 . . ?
H13A C13 H13B 109.5 . . ?
C11 C13 H13C 109.5 . . ?
H13A C13 H13C 109.5 . . ?
H13B C13 H13C 109.5 . . ?
C11 C14 H14A 109.5 . . ?
C11 C14 H14B 109.5 . . ?
H14A C14 H14B 109.5 . . ?
C11 C14 H14C 109.5 . . ?
H14A C14 H14C 109.5 . . ?
H14B C14 H14C 109.5 . . ?
C17 C15 C18 109.6(6) . . ?
C17 C15 C16 106.5(6) . . ?
C18 C15 C16 110.0(6) . . ?
C17 C15 P2 110.9(4) . . ?
C18 C15 P2 113.4(5) . . ?
C16 C15 P2 106.3(4) . . ?
C15 C16 H16A 109.5 . . ?
C15 C16 H16B 109.5 . . ?
H16A C16 H16B 109.5 . . ?
C15 C16 H16C 109.5 . . ?
H16A C16 H16C 109.5 . . ?
H16B C16 H16C 109.5 . . ?
C15 C17 H17A 109.5 . . ?
C15 C17 H17B 109.5 . . ?
H17A C17 H17B 109.5 . . ?
C15 C17 H17C 109.5 . . ?
H17A C17 H17C 109.5 . . ?
H17B C17 H17C 109.5 . . ?
C15 C18 H18A 109.5 . . ?
C15 C18 H18B 109.5 . . ?
H18A C18 H18B 109.5 . . ?
C15 C18 H18C 109.5 . . ?
H18A C18 H18C 109.5 . . ?
H18B C18 H18C 109.5 . . ?
C20 C19 C21 107.9(6) . . ?
C20 C19 C22 108.5(6) . . ?
C21 C19 C22 108.8(6) . . ?
C20 C19 P2 104.5(5) . . ?
C21 C19 P2 109.4(5) . . ?
C22 C19 P2 117.3(5) . . ?
C19 C20 H20A 109.5 . . ?
C19 C20 H20B 109.5 . . ?
H20A C20 H20B 109.5 . . ?
C19 C20 H20C 109.5 . . ?
H20A C20 H20C 109.5 . . ?
H20B C20 H20C 109.5 . . ?
C19 C21 H21A 109.5 . . ?
C19 C21 H21B 109.5 . . ?
H21A C21 H21B 109.5 . . ?
C19 C21 H21C 109.5 . . ?
H21A C21 H21C 109.5 . . ?
H21B C21 H21C 109.5 . . ?
C19 C22 H22A 109.5 . . ?
C19 C22 H22B 109.5 . . ?
H22A C22 H22B 109.5 . . ?
C19 C22 H22C 109.5 . . ?
H22A C22 H22C 109.5 . . ?
H22B C22 H22C 109.5 . . ?
C24 C23 P3 109.7(4) . . ?
C24 C23 K1 58.6(3) . 2_564 ?
P3 C23 K1 101.4(2) . 2_564 ?
C24 C23 H23A 109.7 . . ?
P3 C23 H23A 109.7 . . ?
K1 C23 H23A 58.2 2_564 . ?
C24 C23 H23B 109.7 . . ?
P3 C23 H23B 109.7 . . ?
K1 C23 H23B 148.8 2_564 . ?
H23A C23 H23B 108.2 . . ?
C25 C24 N2 109.3(5) . . ?
C25 C24 C23 130.5(6) . . ?
N2 C24 C23 120.1(5) . . ?
C25 C24 K1 90.9(4) . 2_564 ?
N2 C24 K1 80.0(3) . 2_564 ?
C23 C24 K1 95.8(4) . 2_564 ?
C24 C25 C26 107.0(6) . . ?
C24 C25 K1 64.4(3) . 2_564 ?
C26 C25 K1 88.6(4) . 2_564 ?
C24 C25 H25 126.5 . . ?
C26 C25 H25 126.5 . . ?
K1 C25 H25 112.5 2_564 . ?
C27 C26 C25 107.0(6) . . ?
C27 C26 H26 126.5 . . ?
C25 C26 H26 126.5 . . ?
N2 C27 C26 109.5(6) . . ?
N2 C27 C28 118.7(5) . . ?
C26 C27 C28 131.4(6) . . ?
N2 C27 K1 62.5(3) . 2_564 ?
C26 C27 K1 83.5(4) . 2_564 ?
C28 C27 K1 123.3(4) . 2_564 ?
C27 C28 P4 110.2(4) . . ?
C27 C28 H28A 109.6 . . ?
P4 C28 H28A 109.6 . . ?
C27 C28 H28B 109.6 . . ?
P4 C28 H28B 109.6 . . ?
H28A C28 H28B 108.1 . . ?
C30 C29 C32 108.8(5) . . ?
C30 C29 C31 108.1(5) . . ?
C32 C29 C31 107.2(5) . . ?
C30 C29 P3 106.9(4) . . ?
C32 C29 P3 116.5(4) . . ?
C31 C29 P3 109.1(4) . . ?
C29 C30 H30A 109.5 . . ?
C29 C30 H30B 109.5 . . ?
H30A C30 H30B 109.5 . . ?
C29 C30 H30C 109.5 . . ?
H30A C30 H30C 109.5 . . ?
H30B C30 H30C 109.5 . . ?
C29 C31 H31A 109.5 . . ?
C29 C31 H31B 109.5 . . ?
H31A C31 H31B 109.5 . . ?
C29 C31 H31C 109.5 . . ?
H31A C31 H31C 109.5 . . ?
H31B C31 H31C 109.5 . . ?
C29 C32 H32A 109.5 . . ?
C29 C32 H32B 109.5 . . ?
H32A C32 H32B 109.5 . . ?
C29 C32 H32C 109.5 . . ?
H32A C32 H32C 109.5 . . ?
H32B C32 H32C 109.5 . . ?
C34 C33 C36 107.1(5) . . ?
C34 C33 C35 107.2(5) . . ?
C36 C33 C35 109.0(5) . . ?
C34 C33 P3 107.6(4) . . ?
C36 C33 P3 116.3(4) . . ?
C35 C33 P3 109.2(4) . . ?
C33 C34 H34A 109.5 . . ?
C33 C34 H34B 109.5 . . ?
H34A C34 H34B 109.5 . . ?
C33 C34 H34C 109.5 . . ?
H34A C34 H34C 109.5 . . ?
H34B C34 H34C 109.5 . . ?
C33 C35 H35A 109.5 . . ?
C33 C35 H35B 109.5 . . ?
H35A C35 H35B 109.5 . . ?
C33 C35 H35C 109.5 . . ?
H35A C35 H35C 109.5 . . ?
H35B C35 H35C 109.5 . . ?
C33 C36 H36A 109.5 . . ?
C33 C36 H36B 109.5 . . ?
H36A C36 H36B 109.5 . . ?
C33 C36 H36C 109.5 . . ?
H36A C36 H36C 109.5 . . ?
H36B C36 H36C 109.5 . . ?
C38 C37 C39 107.8(5) . . ?
C38 C37 C40 107.2(5) . . ?
C39 C37 C40 109.4(5) . . ?
C38 C37 P4 104.7(4) . . ?
C39 C37 P4 110.4(5) . . ?
C40 C37 P4 116.9(5) . . ?
C37 C38 H38A 109.5 . . ?
C37 C38 H38B 109.5 . . ?
H38A C38 H38B 109.5 . . ?
C37 C38 H38C 109.5 . . ?
H38A C38 H38C 109.5 . . ?
H38B C38 H38C 109.5 . . ?
C37 C39 H39A 109.5 . . ?
C37 C39 H39B 109.5 . . ?
H39A C39 H39B 109.5 . . ?
C37 C39 H39C 109.5 . . ?
H39A C39 H39C 109.5 . . ?
H39B C39 H39C 109.5 . . ?
C37 C40 H40A 109.5 . . ?
C37 C40 H40B 109.5 . . ?
H40A C40 H40B 109.5 . . ?
C37 C40 H40C 109.5 . . ?
H40A C40 H40C 109.5 . . ?
H40B C40 H40C 109.5 . . ?
C43 C41 C42 108.1(6) . . ?
C43 C41 C44 110.1(6) . . ?
C42 C41 C44 108.9(6) . . ?
C43 C41 P4 108.9(5) . . ?
C42 C41 P4 106.5(4) . . ?
C44 C41 P4 114.1(5) . . ?
C41 C42 H42A 109.5 . . ?
C41 C42 H42B 109.5 . . ?
H42A C42 H42B 109.5 . . ?
C41 C42 H42C 109.5 . . ?
H42A C42 H42C 109.5 . . ?
H42B C42 H42C 109.5 . . ?
C41 C43 H43A 109.5 . . ?
C41 C43 H43B 109.5 . . ?
H43A C43 H43B 109.5 . . ?
C41 C43 H43C 109.5 . . ?
H43A C43 H43C 109.5 . . ?
H43B C43 H43C 109.5 . . ?
C41 C44 H44A 109.5 . . ?
C41 C44 H44B 109.5 . . ?
H44A C44 H44B 109.5 . . ?
C41 C44 H44C 109.5 . . ?
H44A C44 H44C 109.5 . . ?
H44B C44 H44C 109.5 . . ?
O1 C45 C46 104.7(8) . . ?
O1 C45 H45A 110.8 . . ?
C46 C45 H45A 110.8 . . ?
O1 C45 H45B 110.8 . . ?
C46 C45 H45B 110.8 . . ?
H45A C45 H45B 108.9 . . ?
C45 C46 C47 104.0(8) . . ?
C45 C46 H46A 111.0 . . ?
C47 C46 H46A 111.0 . . ?
C45 C46 H46B 111.0 . . ?
C47 C46 H46B 111.0 . . ?
H46A C46 H46B 109.0 . . ?
C48 C47 C46 107.4(9) . . ?
C48 C47 H47A 110.2 . . ?
C46 C47 H47A 110.2 . . ?
C48 C47 H47B 110.2 . . ?
C46 C47 H47B 110.2 . . ?
H47A C47 H47B 108.5 . . ?
C47 C48 O1 109.3(9) . . ?
C47 C48 H48A 109.8 . . ?
O1 C48 H48A 109.8 . . ?
C47 C48 H48B 109.8 . . ?
O1 C48 H48B 109.8 . . ?
H48A C48 H48B 108.3 . . ?
O2 C49 C50 105.8(11) . . ?
O2 C49 H49A 110.6 . . ?
C50 C49 H49A 110.6 . . ?
O2 C49 H49B 110.6 . . ?
C50 C49 H49B 110.6 . . ?
H49A C49 H49B 108.7 . . ?
C51 C50 C49 106.6(11) . . ?
C51 C50 H50A 110.4 . . ?
C49 C50 H50A 110.4 . . ?
C51 C50 H50B 110.4 . . ?
C49 C50 H50B 110.4 . . ?
H50A C50 H50B 108.6 . . ?
C50 C51 C52 107.3(12) . . ?
C50 C51 H51A 110.3 . . ?
C52 C51 H51A 110.3 . . ?
C50 C51 H51B 110.3 . . ?
C52 C51 H51B 110.3 . . ?
H51A C51 H51B 108.5 . . ?
O2 C52 C51 106.4(13) . . ?
O2 C52 H52A 110.5 . . ?
C51 C52 H52A 110.5 . . ?
O2 C52 H52B 110.5 . . ?
C51 C52 H52B 110.5 . . ?
H52A C52 H52B 108.6 . . ?

loop_
_geom_bond_atom_site_label_1
_geom_bond_atom_site_label_2
_geom_bond_distance
_geom_bond_site_symmetry_2
_geom_bond_publ_flag
Mo1 N5 1.729(5) . ?
Mo1 N3 1.991(5) . ?
Mo1 N1 2.153(5) . ?
Mo1 P1 2.4871(18) . ?
Mo1 P2 2.5103(18) . ?
Mo1 K1 3.7575(16) . ?
Mo2 N7 1.686(6) . ?
Mo2 N4 2.012(5) . ?
Mo2 N2 2.143(5) . ?
Mo2 P3 2.4982(17) . ?
Mo2 P4 2.5063(18) . ?
Mo2 K1 3.7538(16) 2_564 ?
K1 N6 2.918(8) . ?
K1 N5 2.928(7) . ?
K1 N7 2.942(8) 2_565 ?
K1 N8 2.956(14) 2_565 ?
K1 C24 2.965(6) 2_565 ?
K1 N1 2.999(5) . ?
K1 C2 3.042(6) . ?
K1 N2 3.048(5) 2_565 ?
K1 C25 3.287(6) 2_565 ?
K1 C5 3.406(6) . ?
K1 C27 3.427(6) 2_565 ?
K1 C23 3.457(6) 2_565 ?
P1 C1 1.852(6) . ?
P1 C11 1.862(7) . ?
P1 C7 1.879(7) . ?
P2 C6 1.871(6) . ?
P2 C15 1.877(7) . ?
P2 C19 1.882(7) . ?
P3 C23 1.853(6) . ?
P3 C33 1.860(6) . ?
P3 C29 1.882(6) . ?
P4 C28 1.858(6) . ?
P4 C37 1.862(7) . ?
P4 C41 1.884(7) . ?
O1 C48 1.415(11) . ?
O1 C45 1.469(11) . ?
O2 C52 1.402(6) . ?
O2 C49 1.423(6) . ?
N1 C5 1.374(7) . ?
N1 C2 1.391(7) . ?
N2 C27 1.373(7) . ?
N2 C24 1.394(7) . ?
N3 N4 1.177(5) . ?
N5 N6 1.116(9) . ?
N7 N8 1.013(14) . ?
C1 C2 1.496(8) . ?
C1 H1A 0.9900 . ?
C1 H1B 0.9900 . ?
C2 C3 1.373(8) . ?
C3 C4 1.409(8) . ?
C3 H3 0.9500 . ?
C4 C5 1.379(8) . ?
C4 H4 0.9500 . ?
C5 C6 1.474(8) . ?
C6 H6A 0.9900 . ?
C6 H6B 0.9900 . ?
C7 C9 1.509(9) . ?
C7 C8 1.526(9) . ?
C7 C10 1.536(9) . ?
C8 H8A 0.9800 . ?
C8 H8B 0.9800 . ?
C8 H8C 0.9800 . ?
C9 H9A 0.9800 . ?
C9 H9B 0.9800 . ?
C9 H9C 0.9800 . ?
C10 H10A 0.9800 . ?
C10 H10B 0.9800 . ?
C10 H10C 0.9800 . ?
C11 C13 1.511(9) . ?
C11 C14 1.539(10) . ?
C11 C12 1.550(10) . ?
C12 H12A 0.9800 . ?
C12 H12B 0.9800 . ?
C12 H12C 0.9800 . ?
C13 H13A 0.9800 . ?
C13 H13B 0.9800 . ?
C13 H13C 0.9800 . ?
C14 H14A 0.9800 . ?
C14 H14B 0.9800 . ?
C14 H14C 0.9800 . ?
C15 C17 1.531(8) . ?
C15 C18 1.547(9) . ?
C15 C16 1.550(9) . ?
C16 H16A 0.9800 . ?
C16 H16B 0.9800 . ?
C16 H16C 0.9800 . ?
C17 H17A 0.9800 . ?
C17 H17B 0.9800 . ?
C17 H17C 0.9800 . ?
C18 H18A 0.9800 . ?
C18 H18B 0.9800 . ?
C18 H18C 0.9800 . ?
C19 C20 1.524(9) . ?
C19 C21 1.535(9) . ?
C19 C22 1.560(8) . ?
C20 H20A 0.9800 . ?
C20 H20B 0.9800 . ?
C20 H20C 0.9800 . ?
C21 H21A 0.9800 . ?
C21 H21B 0.9800 . ?
C21 H21C 0.9800 . ?
C22 H22A 0.9800 . ?
C22 H22B 0.9800 . ?
C22 H22C 0.9800 . ?
C23 C24 1.504(8) . ?
C23 H23A 0.9900 . ?
C23 H23B 0.9900 . ?
C24 C25 1.375(8) . ?
C25 C26 1.420(8) . ?
C25 H25 0.9500 . ?
C26 C27 1.384(8) . ?
C26 H26 0.9500 . ?
C27 C28 1.494(8) . ?
C28 H28A 0.9900 . ?
C28 H28B 0.9900 . ?
C29 C30 1.510(8) . ?
C29 C32 1.517(8) . ?
C29 C31 1.541(7) . ?
C30 H30A 0.9800 . ?
C30 H30B 0.9800 . ?
C30 H30C 0.9800 . ?
C31 H31A 0.9800 . ?
C31 H31B 0.9800 . ?
C31 H31C 0.9800 . ?
C32 H32A 0.9800 . ?
C32 H32B 0.9800 . ?
C32 H32C 0.9800 . ?
C33 C34 1.530(8) . ?
C33 C36 1.544(8) . ?
C33 C35 1.561(8) . ?
C34 H34A 0.9800 . ?
C34 H34B 0.9800 . ?
C34 H34C 0.9800 . ?
C35 H35A 0.9800 . ?
C35 H35B 0.9800 . ?
C35 H35C 0.9800 . ?
C36 H36A 0.9800 . ?
C36 H36B 0.9800 . ?
C36 H36C 0.9800 . ?
C37 C38 1.522(8) . ?
C37 C39 1.529(8) . ?
C37 C40 1.562(9) . ?
C38 H38A 0.9800 . ?
C38 H38B 0.9800 . ?
C38 H38C 0.9800 . ?
C39 H39A 0.9800 . ?
C39 H39B 0.9800 . ?
C39 H39C 0.9800 . ?
C40 H40A 0.9800 . ?
C40 H40B 0.9800 . ?
C40 H40C 0.9800 . ?
C41 C43 1.524(9) . ?
C41 C42 1.534(9) . ?
C41 C44 1.539(8) . ?
C42 H42A 0.9800 . ?
C42 H42B 0.9800 . ?
C42 H42C 0.9800 . ?
C43 H43A 0.9800 . ?
C43 H43B 0.9800 . ?
C43 H43C 0.9800 . ?
C44 H44A 0.9800 . ?
C44 H44B 0.9800 . ?
C44 H44C 0.9800 . ?
C45 C46 1.474(10) . ?
C45 H45A 0.9900 . ?
C45 H45B 0.9900 . ?
C46 C47 1.515(11) . ?
C46 H46A 0.9900 . ?
C46 H46B 0.9900 . ?
C47 C48 1.408(11) . ?
C47 H47A 0.9900 . ?
C47 H47B 0.9900 . ?
C48 H48A 0.9900 . ?
C48 H48B 0.9900 . ?
C49 C50 1.517(7) . ?
C49 H49A 0.9900 . ?
C49 H49B 0.9900 . ?
C50 C51 1.488(6) . ?
C50 H50A 0.9900 . ?
C50 H50B 0.9900 . ?
C51 C52 1.508(7) . ?
C51 H51A 0.9900 . ?
C51 H51B 0.9900 . ?
C52 H52A 0.9900 . ?
C52 H52B 0.9900 . ?

loop_
_geom_torsion_atom_site_label_1
_geom_torsion_atom_site_label_2
_geom_torsion_atom_site_label_3
_geom_torsion_atom_site_label_4
_geom_torsion
_geom_torsion_site_symmetry_1
_geom_torsion_site_symmetry_2
_geom_torsion_site_symmetry_3
_geom_torsion_site_symmetry_4
_geom_torsion_publ_flag
N3 Mo1 N5 K1 170.9(2) . . . . ?
N1 Mo1 N5 K1 -5.6(3) . . . . ?
P1 Mo1 N5 K1 72.6(2) . . . . ?
P2 Mo1 N5 K1 -84.1(2) . . . . ?
N4 Mo2 N7 K1 168.7(2) . . . 2_564 ?
N2 Mo2 N7 K1 -8.2(3) . . . 2_564 ?
P3 Mo2 N7 K1 70.3(3) . . . 2_564 ?
P4 Mo2 N7 K1 -86.5(2) . . . 2_564 ?
C11 P1 C1 C2 92.7(5) . . . . ?
C7 P1 C1 C2 -151.2(5) . . . . ?
Mo1 P1 C1 C2 -21.2(5) . . . . ?
C11 P1 C1 K1 153.4(3) . . . . ?
C7 P1 C1 K1 -90.4(3) . . . . ?
Mo1 P1 C1 K1 39.5(2) . . . . ?
C5 N1 C2 C3 -0.7(7) . . . . ?
Mo1 N1 C2 C3 -176.7(4) . . . . ?
K1 N1 C2 C3 -92.4(5) . . . . ?
C5 N1 C2 C1 179.9(5) . . . . ?
Mo1 N1 C2 C1 3.9(8) . . . . ?
K1 N1 C2 C1 88.2(5) . . . . ?
C5 N1 C2 K1 91.8(4) . . . . ?
Mo1 N1 C2 K1 -84.2(4) . . . . ?
P1 C1 C2 C3 -165.3(6) . . . . ?
K1 C1 C2 C3 104.8(7) . . . . ?
P1 C1 C2 N1 13.9(7) . . . . ?
K1 C1 C2 N1 -76.0(5) . . . . ?
P1 C1 C2 K1 89.9(4) . . . . ?
N1 C2 C3 C4 0.6(7) . . . . ?
C1 C2 C3 C4 179.9(6) . . . . ?
K1 C2 C3 C4 -76.0(5) . . . . ?
N1 C2 C3 K1 76.6(4) . . . . ?
C1 C2 C3 K1 -104.1(7) . . . . ?
C2 C3 C4 C5 -0.3(7) . . . . ?
K1 C3 C4 C5 -57.4(4) . . . . ?
C2 N1 C5 C4 0.4(7) . . . . ?
Mo1 N1 C5 C4 176.4(4) . . . . ?
K1 N1 C5 C4 79.8(5) . . . . ?
C2 N1 C5 C6 172.6(6) . . . . ?
Mo1 N1 C5 C6 -11.4(8) . . . . ?
K1 N1 C5 C6 -108.0(5) . . . . ?
C2 N1 C5 K1 -79.4(4) . . . . ?
Mo1 N1 C5 K1 96.5(4) . . . . ?
C3 C4 C5 N1 -0.1(7) . . . . ?
C3 C4 C5 C6 -170.9(7) . . . . ?
C3 C4 C5 K1 59.7(4) . . . . ?
N1 C5 C6 P2 15.4(8) . . . . ?
C4 C5 C6 P2 -174.4(6) . . . . ?
K1 C5 C6 P2 -55.5(6) . . . . ?
C15 P2 C6 C5 114.0(5) . . . . ?
C19 P2 C6 C5 -129.9(5) . . . . ?
Mo1 P2 C6 C5 -12.0(5) . . . . ?
C1 P1 C7 C9 -176.1(5) . . . . ?
C11 P1 C7 C9 -66.7(6) . . . . ?
Mo1 P1 C7 C9 68.2(6) . . . . ?
C1 P1 C7 C8 67.6(5) . . . . ?
C11 P1 C7 C8 177.0(5) . . . . ?
Mo1 P1 C7 C8 -48.2(5) . . . . ?
C1 P1 C7 C10 -50.9(6) . . . . ?
C11 P1 C7 C10 58.6(6) . . . . ?
Mo1 P1 C7 C10 -166.6(5) . . . . ?
C1 P1 C11 C13 179.0(5) . . . . ?
C7 P1 C11 C13 69.4(6) . . . . ?
Mo1 P1 C11 C13 -72.0(6) . . . . ?
C1 P1 C11 C14 57.7(7) . . . . ?
C7 P1 C11 C14 -51.9(8) . . . . ?
Mo1 P1 C11 C14 166.7(6) . . . . ?
C1 P1 C11 C12 -66.1(5) . . . . ?
C7 P1 C11 C12 -175.7(5) . . . . ?
Mo1 P1 C11 C12 43.0(5) . . . . ?
C6 P2 C15 C17 -173.4(5) . . . . ?
C19 P2 C15 C17 76.7(6) . . . . ?
Mo1 P2 C15 C17 -60.0(6) . . . . ?
C6 P2 C15 C18 62.9(6) . . . . ?
C19 P2 C15 C18 -47.0(6) . . . . ?
Mo1 P2 C15 C18 176.3(4) . . . . ?
C6 P2 C15 C16 -58.1(5) . . . . ?
C19 P2 C15 C16 -167.9(4) . . . . ?
Mo1 P2 C15 C16 55.3(5) . . . . ?
C6 P2 C19 C20 71.0(5) . . . . ?
C15 P2 C19 C20 -178.2(4) . . . . ?
Mo1 P2 C19 C20 -38.4(5) . . . . ?
C6 P2 C19 C21 -173.7(5) . . . . ?
C15 P2 C19 C21 -62.9(6) . . . . ?
Mo1 P2 C19 C21 76.9(5) . . . . ?
C6 P2 C19 C22 -49.2(7) . . . . ?
C15 P2 C19 C22 61.6(7) . . . . ?
Mo1 P2 C19 C22 -158.6(5) . . . . ?
C33 P3 C23 C24 -148.7(4) . . . . ?
C29 P3 C23 C24 94.7(4) . . . . ?
Mo2 P3 C23 C24 -21.4(4) . . . . ?
C33 P3 C23 K1 -88.2(3) . . . 2_564 ?
C29 P3 C23 K1 155.2(2) . . . 2_564 ?
Mo2 P3 C23 K1 39.08(19) . . . 2_564 ?
C27 N2 C24 C25 1.6(7) . . . . ?
Mo2 N2 C24 C25 -166.4(4) . . . . ?
K1 N2 C24 C25 -87.4(5) 2_564 . . . ?
C27 N2 C24 C23 179.8(5) . . . . ?
Mo2 N2 C24 C23 11.8(7) . . . . ?
K1 N2 C24 C23 90.9(5) 2_564 . . . ?
C27 N2 C24 K1 88.9(4) . . . 2_564 ?
Mo2 N2 C24 K1 -79.1(3) . . . 2_564 ?
P3 C23 C24 C25 -172.3(6) . . . . ?
K1 C23 C24 C25 96.1(7) 2_564 . . . ?
P3 C23 C24 N2 9.9(7) . . . . ?
K1 C23 C24 N2 -81.7(5) 2_564 . . . ?
P3 C23 C24 K1 91.6(3) . . . 2_564 ?
N2 C24 C25 C26 -0.3(7) . . . . ?
C23 C24 C25 C26 -178.3(6) . . . . ?
K1 C24 C25 C26 -80.0(5) 2_564 . . . ?
N2 C24 C25 K1 79.7(4) . . . 2_564 ?
C23 C24 C25 K1 -98.3(7) . . . 2_564 ?
C24 C25 C26 C27 -1.1(7) . . . . ?
K1 C25 C26 C27 -63.8(5) 2_564 . . . ?
C24 N2 C27 C26 -2.3(7) . . . . ?
Mo2 N2 C27 C26 165.5(4) . . . . ?
K1 N2 C27 C26 71.4(5) 2_564 . . . ?
C24 N2 C27 C28 171.4(5) . . . . ?
Mo2 N2 C27 C28 -20.9(8) . . . . ?
K1 N2 C27 C28 -114.9(5) 2_564 . . . ?
C24 N2 C27 K1 -73.7(4) . . . 2_564 ?
Mo2 N2 C27 K1 94.0(4) . . . 2_564 ?
C25 C26 C27 N2 2.1(7) . . . . ?
C25 C26 C27 C28 -170.5(6) . . . . ?
C25 C26 C27 K1 59.9(5) . . . 2_564 ?
N2 C27 C28 P4 23.4(7) . . . . ?
C26 C27 C28 P4 -164.5(6) . . . . ?
K1 C27 C28 P4 -51.0(6) 2_564 . . . ?
C37 P4 C28 C27 -135.8(5) . . . . ?
C41 P4 C28 C27 108.7(5) . . . . ?
Mo2 P4 C28 C27 -16.0(5) . . . . ?
C23 P3 C29 C30 -58.7(5) . . . . ?
C33 P3 C29 C30 -168.8(4) . . . . ?
Mo2 P3 C29 C30 50.5(4) . . . . ?
C23 P3 C29 C32 63.2(5) . . . . ?
C33 P3 C29 C32 -47.0(6) . . . . ?
Mo2 P3 C29 C32 172.3(4) . . . . ?
C23 P3 C29 C31 -175.3(4) . . . . ?
C33 P3 C29 C31 74.5(5) . . . . ?
Mo2 P3 C29 C31 -66.2(4) . . . . ?
C23 P3 C33 C34 68.3(5) . . . . ?
C29 P3 C33 C34 177.8(4) . . . . ?
Mo2 P3 C33 C34 -45.8(5) . . . . ?
C23 P3 C33 C36 -51.9(5) . . . . ?
C29 P3 C33 C36 57.7(5) . . . . ?
Mo2 P3 C33 C36 -166.0(4) . . . . ?
C23 P3 C33 C35 -175.7(4) . . . . ?
C29 P3 C33 C35 -66.1(5) . . . . ?
Mo2 P3 C33 C35 70.2(4) . . . . ?
C28 P4 C37 C38 73.6(5) . . . . ?
C41 P4 C37 C38 -176.4(4) . . . . ?
Mo2 P4 C37 C38 -37.2(5) . . . . ?
C28 P4 C37 C39 -170.7(4) . . . . ?
C41 P4 C37 C39 -60.6(5) . . . . ?
Mo2 P4 C37 C39 78.5(4) . . . . ?
C28 P4 C37 C40 -44.8(5) . . . . ?
C41 P4 C37 C40 65.2(5) . . . . ?
Mo2 P4 C37 C40 -155.6(4) . . . . ?
C28 P4 C41 C43 -170.4(5) . . . . ?
C37 P4 C41 C43 80.9(5) . . . . ?
Mo2 P4 C41 C43 -56.6(5) . . . . ?
C28 P4 C41 C42 -54.0(5) . . . . ?
C37 P4 C41 C42 -162.8(4) . . . . ?
Mo2 P4 C41 C42 59.7(5) . . . . ?
C28 P4 C41 C44 66.2(6) . . . . ?
C37 P4 C41 C44 -42.6(6) . . . . ?
Mo2 P4 C41 C44 179.9(4) . . . . ?
C48 O1 C45 C46 25.3(12) . . . . ?
O1 C45 C46 C47 -25.3(12) . . . . ?
C45 C46 C47 C48 17.1(13) . . . . ?
C46 C47 C48 O1 -1.7(13) . . . . ?
C45 O1 C48 C47 -14.8(13) . . . . ?
C52 O2 C49 C50 0.00(15) . . . . ?
O2 C49 C50 C51 0.1(15) . . . . ?
C49 C50 C51 C52 0.0(3) . . . . ?
C49 O2 C52 C51 0.0(3) . . . . ?
C50 C51 C52 O2 0.0(3) . . . . ?
